data_7206460
loop_
_publ_author_name
'Welch, Gregory C.'
'Perez, Louis A.'
'Hoven, Corey V.'
'Zhang, Yuan'
'Dang, Xuan-Dung'
'Sharenko, Alexander'
'Toney, Michael F.'
'Kramer, Edward J.'
'Nguyen, Thuc-Quyen'
'Bazan, Guillermo C.'

_publ_section_title
;
 A modular molecular framework for utility in small-molecule
 solution-processed organic photovoltaic devices
;
_journal_issue 34
_journal_name_full 'Journal of Materials Chemistry'
_journal_page_first 12700
_journal_paper_doi 10.1039/c1jm11963j
_journal_volume 21
_journal_year 2011
_chemical_formula_sum 'C9 H4 Br N3 S2'
_chemical_formula_weight 298.18
_chemical_name_systematic
;
?
;
_space_group_IT_number 14
_symmetry_cell_setting monoclinic
_symmetry_space_group_name_Hall '-P 2ybc'
_symmetry_space_group_name_H-M 'P 1 21/c 1'
_atom_sites_solution_hydrogens geom
_atom_sites_solution_primary direct
_atom_sites_solution_secondary difmap
_audit_creation_method SHELXL-97
_cell_angle_alpha 90.00
_cell_angle_beta 92.743(3)
_cell_angle_gamma 90.00
_cell_formula_units_Z 4
_cell_length_a 4.6471(8)
_cell_length_b 20.920(3)
_cell_length_c 10.6360(18)
_cell_measurement_temperature 293(2)
_cell_volume 1032.8(3)
_computing_structure_refinement 'SHELXL-97 (Sheldrick, 1997)'
_computing_structure_solution 'SHELXS-97 (Sheldrick, 1990)'
_diffrn_ambient_temperature 293(2)
_diffrn_measured_fraction_theta_full 0.947
_diffrn_measured_fraction_theta_max 0.947
_diffrn_measurement_device_type 'CCD Area detector'
_diffrn_measurement_method 'Omega scan'
_diffrn_radiation_monochromator graphite
_diffrn_radiation_source 'fine-focus sealed tube'
_diffrn_radiation_type MoK\a
_diffrn_radiation_wavelength 0.71073
_diffrn_reflns_av_R_equivalents 0.0671
_diffrn_reflns_av_sigmaI/netI 0.0691
_diffrn_reflns_limit_h_max 5
_diffrn_reflns_limit_h_min -5
_diffrn_reflns_limit_k_max 25
_diffrn_reflns_limit_k_min -26
_diffrn_reflns_limit_l_max 13
_diffrn_reflns_limit_l_min -12
_diffrn_reflns_number 5469
_diffrn_reflns_theta_full 26.36
_diffrn_reflns_theta_max 26.36
_diffrn_reflns_theta_min 1.95
_exptl_absorpt_coefficient_mu 4.349
_exptl_absorpt_correction_T_max 0.389
_exptl_absorpt_correction_T_min 0.207
_exptl_absorpt_correction_type empirical
_exptl_absorpt_process_details 'psi scan'
_exptl_crystal_colour brown
_exptl_crystal_density_diffrn 1.918
_exptl_crystal_density_method 'not measured'
_exptl_crystal_description needle
_exptl_crystal_F_000 584
_exptl_crystal_size_max 0.3
_exptl_crystal_size_mid 0.1
_exptl_crystal_size_min 0.1
_refine_diff_density_max 0.417
_refine_diff_density_min -0.512
_refine_diff_density_rms 0.121
_refine_ls_extinction_method none
_refine_ls_goodness_of_fit_ref 0.945
_refine_ls_hydrogen_treatment constr
_refine_ls_matrix_type full
_refine_ls_number_parameters 136
_refine_ls_number_reflns 1998
_refine_ls_number_restraints 0
_refine_ls_restrained_S_all 0.945
_refine_ls_R_factor_all 0.0703
_refine_ls_R_factor_gt 0.0412
_refine_ls_shift/su_max 0.000
_refine_ls_shift/su_mean 0.000
_refine_ls_structure_factor_coef Fsqd
_refine_ls_weighting_details 'calc w=1/[\s^2^(Fo^2^)+(0.0498P)^2^+0.0000P] where P=(Fo^2^+2Fc^2^)/3'
_refine_ls_weighting_scheme calc
_refine_ls_wR_factor_gt 0.0960
_refine_ls_wR_factor_ref 0.1047
_reflns_number_gt 1324
_reflns_number_total 1998
_reflns_threshold_expression >2sigma(I)
_cod_data_source_file c1jm11963j.txt
_cod_data_source_block greg
_cod_original_sg_symbol_H-M P2(1)/c
_cod_database_code 7206460

loop_
_symmetry_equiv_pos_as_xyz
'x, y, z'
'-x, y+1/2, -z+1/2'
'-x, -y, -z'
'x, -y-1/2, z-1/2'

loop_
_atom_site_label
_atom_site_type_symbol
_atom_site_fract_x
_atom_site_fract_y
_atom_site_fract_z
_atom_site_U_iso_or_equiv
_atom_site_adp_type
_atom_site_occupancy
_atom_site_symmetry_multiplicity
_atom_site_calc_flag
_atom_site_refinement_flags
Br Br 0.33541(11) 0.39750(2) 0.78754(5) 0.0582(2) Uani 1 1 d .
C1 C 0.5072(9) 0.4786(2) 0.7864(4) 0.0387(10) Uani 1 1 d .
C2 C 0.7139(10) 0.4968(2) 0.8748(4) 0.0448(12) Uani 1 1 d .
H2 H 0.7679 0.4677 0.9376 0.054 Uiso 1 1 calc R
C3 C 0.7786(9) 0.5994(2) 0.7904(4) 0.0379(10) Uani 1 1 d .
C4 C 0.5663(9) 0.5842(2) 0.6923(4) 0.0355(10) Uani 1 1 d .
C5 C 0.4273(9) 0.5239(2) 0.6919(3) 0.0367(10) Uani 1 1 d .
C6 C 0.9303(9) 0.6603(2) 0.7992(4) 0.0421(11) Uani 1 1 d .
C7 C 1.2518(13) 0.7451(3) 0.8772(5) 0.0699(17) Uani 1 1 d .
H7 H 1.3827 0.7717 0.9204 0.084 Uiso 1 1 calc R
C8 C 1.1167(12) 0.7611(3) 0.7660(5) 0.0664(15) Uani 1 1 d .
H8 H 1.1502 0.7997 0.7257 0.080 Uiso 1 1 calc R
C9 C 0.9185(9) 0.7144(2) 0.7150(4) 0.0440(11) Uani 1 1 d .
H9 H 0.8036 0.7183 0.6414 0.053 Uiso 1 1 calc R
N1 N 0.8459(8) 0.55484(17) 0.8768(3) 0.0424(9) Uani 1 1 d .
N2 N 0.4730(8) 0.62220(18) 0.5954(3) 0.0435(10) Uani 1 1 d .
N3 N 0.2258(8) 0.51594(18) 0.5970(3) 0.0435(10) Uani 1 1 d .
S1 S 0.2289(3) 0.58159(6) 0.51711(10) 0.0482(3) Uani 1 1 d .
S2 S 1.1591(3) 0.67182(7) 0.92983(13) 0.0711(5) Uani 1 1 d .

loop_
_atom_site_aniso_label
_atom_site_aniso_U_11
_atom_site_aniso_U_22
_atom_site_aniso_U_33
_atom_site_aniso_U_23
_atom_site_aniso_U_13
_atom_site_aniso_U_12
Br 0.0580(4) 0.0495(3) 0.0660(4) 0.0068(2) -0.0082(3) -0.0052(2)
C1 0.032(3) 0.044(3) 0.040(2) -0.0007(19) 0.0017(19) 0.0022(19)
C2 0.043(3) 0.053(3) 0.036(2) 0.003(2) -0.009(2) 0.007(2)
C3 0.036(3) 0.047(3) 0.031(2) -0.0063(19) -0.0019(19) 0.006(2)
C4 0.034(2) 0.040(2) 0.032(2) 0.0007(18) -0.0025(18) 0.0087(19)
C5 0.031(2) 0.051(3) 0.028(2) -0.0024(19) -0.0042(18) 0.010(2)
C6 0.033(3) 0.052(3) 0.041(2) -0.010(2) -0.002(2) 0.006(2)
C7 0.065(4) 0.064(4) 0.080(4) -0.017(3) -0.006(3) -0.013(3)
C8 0.057(4) 0.049(3) 0.093(4) -0.001(3) 0.003(3) 0.001(3)
C9 0.033(2) 0.039(2) 0.060(3) -0.009(2) 0.007(2) -0.007(2)
N1 0.043(2) 0.046(2) 0.0370(19) -0.0003(17) -0.0111(17) 0.0053(18)
N2 0.044(2) 0.050(2) 0.0364(19) 0.0028(16) -0.0072(17) 0.0049(18)
N3 0.036(2) 0.056(2) 0.0375(19) -0.0032(17) -0.0088(17) 0.0043(17)
S1 0.0457(7) 0.0594(7) 0.0379(6) 0.0032(5) -0.0136(5) 0.0072(6)
S2 0.0743(11) 0.0748(10) 0.0619(8) -0.0087(7) -0.0187(8) -0.0127(8)

loop_
_atom_type_symbol
_atom_type_description
_atom_type_scat_dispersion_real
_atom_type_scat_dispersion_imag
_atom_type_scat_source
C C 0.0033 0.0016 'International Tables Vol C Tables 4.2.6.8 and 6.1.1.4'
H H 0.0000 0.0000 'International Tables Vol C Tables 4.2.6.8 and 6.1.1.4'
N N 0.0061 0.0033 'International Tables Vol C Tables 4.2.6.8 and 6.1.1.4'
S S 0.1246 0.1234 'International Tables Vol C Tables 4.2.6.8 and 6.1.1.4'
Br Br -0.2901 2.4595 'International Tables Vol C Tables 4.2.6.8 and 6.1.1.4'

loop_
_geom_angle_atom_site_label_1
_geom_angle_atom_site_label_2
_geom_angle_atom_site_label_3
_geom_angle
C2 C1 C5 116.9(4)
C2 C1 Br 122.3(3)
C5 C1 Br 120.8(3)
N1 C2 C1 124.2(4)
N1 C2 H2 117.9
C1 C2 H2 117.9
N1 C3 C4 118.3(4)
N1 C3 C6 118.0(3)
C4 C3 C6 123.6(4)
N2 C4 C5 113.0(3)
N2 C4 C3 127.2(4)
C5 C4 C3 119.8(4)
N3 C5 C4 114.3(4)
N3 C5 C1 126.4(4)
C4 C5 C1 119.3(3)
C9 C6 C3 130.0(4)
C9 C6 S2 113.2(3)
C3 C6 S2 116.8(3)
C8 C7 S2 113.4(4)
C8 C7 H7 123.3
S2 C7 H7 123.3
C7 C8 C9 115.2(5)
C7 C8 H8 122.4
C9 C8 H8 122.4
C8 C9 C6 107.2(4)
C8 C9 H9 126.4
C6 C9 H9 126.4
C3 N1 C2 121.4(3)
C4 N2 S1 105.9(3)
C5 N3 S1 105.3(3)
N3 S1 N2 101.51(17)
C7 S2 C6 91.0(2)

loop_
_geom_bond_atom_site_label_1
_geom_bond_atom_site_label_2
_geom_bond_distance
Br C1 1.875(4)
C1 C2 1.366(5)
C1 C5 1.418(6)
C2 N1 1.359(6)
C2 H2 0.9300
C3 N1 1.336(5)
C3 C4 1.437(5)
C3 C6 1.457(6)
C4 N2 1.356(5)
C4 C5 1.416(6)
C5 N3 1.354(5)
C6 C9 1.443(6)
C6 S2 1.726(4)
C7 C8 1.354(7)
C7 S2 1.695(6)
C7 H7 0.9300
C8 C9 1.431(7)
C8 H8 0.9300
C9 H9 0.9300
N2 S1 1.616(4)
N3 S1 1.616(4)

loop_
_geom_torsion_atom_site_label_1
_geom_torsion_atom_site_label_2
_geom_torsion_atom_site_label_3
_geom_torsion_atom_site_label_4
_geom_torsion
C5 C1 C2 N1 -0.3(7)
Br C1 C2 N1 179.4(4)
N1 C3 C4 N2 -178.8(4)
C6 C3 C4 N2 -0.3(8)
N1 C3 C4 C5 2.2(7)
C6 C3 C4 C5 -179.4(4)
N2 C4 C5 N3 -1.0(6)
C3 C4 C5 N3 178.1(4)
N2 C4 C5 C1 178.8(4)
C3 C4 C5 C1 -2.1(7)
C2 C1 C5 N3 -179.1(4)
Br C1 C5 N3 1.2(6)
C2 C1 C5 C4 1.1(6)
Br C1 C5 C4 -178.6(3)
N1 C3 C6 C9 174.7(4)
C4 C3 C6 C9 -3.7(8)
N1 C3 C6 S2 -6.0(6)
C4 C3 C6 S2 175.6(4)
S2 C7 C8 C9 1.2(7)
C7 C8 C9 C6 -2.2(7)
C3 C6 C9 C8 -178.3(5)
S2 C6 C9 C8 2.4(5)
C4 C3 N1 C2 -1.4(7)
C6 C3 N1 C2 -179.9(4)
C1 C2 N1 C3 0.5(7)
C5 C4 N2 S1 0.6(5)
C3 C4 N2 S1 -178.4(4)
C4 C5 N3 S1 0.9(5)
C1 C5 N3 S1 -178.9(4)
C5 N3 S1 N2 -0.4(3)
C4 N2 S1 N3 -0.1(3)
C8 C7 S2 C6 0.3(5)
C9 C6 S2 C7 -1.6(4)
C3 C6 S2 C7 179.0(4)
